data_7216921
loop_
_publ_author_name
'Aburel, Pompiliu S.'
'R\/omming, Christian'
'Undheim, Kjell'

_publ_section_title
;
 Rhodium(II)-carbenoid C--H insertion reactions in the synthesis of
 \a,\b&#x2032;-dioxospirane systems
;
_journal_issue 9
_journal_name_full 'Journal of the Chemical Society, Perkin Transactions 1'
_journal_page_first 1024
_journal_paper_doi 10.1039/b100179p
_journal_year 2001
_chemical_formula_sum 'C20 H25 N O6'
_chemical_formula_weight 375.41
_chemical_name_systematic
;
trans-7,7-(ethylenedioxy)bicyclo(4.4.0)dec-3-yl p-nitrobenzoate
;
_space_group_IT_number 19
_symmetry_space_group_name_Hall 'P 2ac 2ab'
_symmetry_space_group_name_H-M 'P 21 21 21'
_atom_sites_solution_hydrogens geom
_atom_sites_solution_primary direct
_atom_sites_solution_secondary difmap
_audit_creation_method SHELXL-97
_cell_angle_alpha 90.00
_cell_angle_beta 90.00
_cell_angle_gamma 90.00
_cell_formula_units_Z 4
_cell_length_a 5.4613(9)
_cell_length_b 16.035(3)
_cell_length_c 20.772(3)
_cell_measurement_temperature 150(2)
_cell_volume 1819.0(5)
_computing_structure_refinement 'SHELXL-97 (Sheldrick, 1997)'
_computing_structure_solution 'SHELXS-97 (Sheldrick, 1990)'
_diffrn_ambient_temperature 150(2)
_diffrn_measured_fraction_theta_full 1.000
_diffrn_measured_fraction_theta_max 1.000
_diffrn_radiation_monochromator graphite
_diffrn_radiation_source 'fine-focus sealed tube'
_diffrn_radiation_type MoK\a
_diffrn_radiation_wavelength 0.71073
_diffrn_reflns_av_R_equivalents 0.0818
_diffrn_reflns_av_sigmaI/netI 0.0449
_diffrn_reflns_limit_h_max 6
_diffrn_reflns_limit_h_min -6
_diffrn_reflns_limit_k_max 18
_diffrn_reflns_limit_k_min -18
_diffrn_reflns_limit_l_max 24
_diffrn_reflns_limit_l_min -24
_diffrn_reflns_number 19667
_diffrn_reflns_theta_full 24.71
_diffrn_reflns_theta_max 24.71
_diffrn_reflns_theta_min 1.60
_exptl_absorpt_coefficient_mu 0.101
_exptl_crystal_density_diffrn 1.371
_exptl_crystal_density_method 'not measured'
_exptl_crystal_F_000 800
_exptl_crystal_size_max 0.7
_exptl_crystal_size_mid 0.15
_exptl_crystal_size_min 0.15
_refine_diff_density_max 0.151
_refine_diff_density_min -0.213
_refine_diff_density_rms 0.043
_refine_ls_abs_structure_details 'Flack H D (1983), Acta Cryst. A39, 876-881'
_refine_ls_abs_structure_Flack 1.5(14)
_refine_ls_extinction_method none
_refine_ls_goodness_of_fit_ref 1.033
_refine_ls_hydrogen_treatment mixed
_refine_ls_matrix_type full
_refine_ls_number_parameters 344
_refine_ls_number_reflns 3109
_refine_ls_number_restraints 0
_refine_ls_restrained_S_all 1.033
_refine_ls_R_factor_all 0.0548
_refine_ls_R_factor_gt 0.0379
_refine_ls_shift/su_max 0.004
_refine_ls_shift/su_mean 0.000
_refine_ls_structure_factor_coef Fsqd
_refine_ls_weighting_details 'calc w=1/[\s^2^(Fo^2^)+(0.0657P)^2^+0.0000P] where P=(Fo^2^+2Fc^2^)/3'
_refine_ls_weighting_scheme calc
_refine_ls_wR_factor_gt 0.0873
_refine_ls_wR_factor_ref 0.1053
_reflns_number_gt 2457
_reflns_number_total 3109
_reflns_threshold_expression >2sigma(I)
_cod_data_source_file b100179p.txt
_cod_data_source_block 10
_cod_original_cell_volume 1819.1(5)
_cod_original_sg_symbol_H-M P2(1)2(1)2(1)
_cod_database_code 7216921

loop_
_symmetry_equiv_pos_as_xyz
'x, y, z'
'-x+1/2, -y, z+1/2'
'-x, y+1/2, -z+1/2'
'x+1/2, -y+1/2, -z'

loop_
_atom_site_label
_atom_site_type_symbol
_atom_site_fract_x
_atom_site_fract_y
_atom_site_fract_z
_atom_site_U_iso_or_equiv
_atom_site_adp_type
_atom_site_occupancy
_atom_site_symmetry_multiplicity
_atom_site_calc_flag
O1 O 0.2994(3) 0.70047(11) 0.42805(8) 0.0294(4) Uani 1 1 d
O2 O -0.0526(3) 0.71095(11) 0.36917(9) 0.0294(4) Uani 1 1 d
O3 O 0.6309(3) 0.66123(11) 0.13562(8) 0.0321(4) Uani 1 1 d
O4 O 0.4797(4) 0.53566(12) 0.10664(10) 0.0415(5) Uani 1 1 d
O5 O 1.3241(6) 0.54344(14) -0.14226(11) 0.0674(8) Uani 1 1 d
O6 O 1.4900(4) 0.65194(14) -0.10119(11) 0.0589(7) Uani 1 1 d
N1 N 1.3359(5) 0.59729(15) -0.10107(12) 0.0415(6) Uani 1 1 d
C1 C 0.1063(5) 0.6660(2) 0.46605(14) 0.0317(6) Uani 1 1 d
H1A H 0.181(5) 0.6166(17) 0.4877(12) 0.029(7) Uiso 1 1 d
H1B H 0.052(6) 0.7021(19) 0.4947(15) 0.039(8) Uiso 1 1 d
C2 C -0.0875(5) 0.64752(18) 0.41620(14) 0.0336(7) Uani 1 1 d
H2A H -0.254(6) 0.6513(18) 0.4284(14) 0.042(8) Uiso 1 1 d
H2B H -0.058(6) 0.595(2) 0.3919(14) 0.044(8) Uiso 1 1 d
C3 C 0.1845(5) 0.74709(15) 0.37707(11) 0.0255(6) Uani 1 1 d
C4 C 0.1538(6) 0.83736(17) 0.39914(13) 0.0302(6) Uani 1 1 d
H4A H 0.310(5) 0.8653(16) 0.3952(12) 0.023(6) Uiso 1 1 d
H4B H 0.092(5) 0.8311(17) 0.4410(15) 0.033(7) Uiso 1 1 d
C5 C -0.0356(6) 0.88813(18) 0.36229(15) 0.0367(7) Uani 1 1 d
H5A H -0.105(6) 0.934(2) 0.3848(16) 0.050(9) Uiso 1 1 d
H5B H -0.178(6) 0.853(2) 0.3532(14) 0.047(9) Uiso 1 1 d
C6 C 0.0433(7) 0.9189(2) 0.29637(16) 0.0433(8) Uani 1 1 d
H6A H -0.086(7) 0.913(2) 0.2670(17) 0.054(10) Uiso 1 1 d
H6B H 0.077(8) 0.980(3) 0.297(2) 0.097(15) Uiso 1 1 d
C7 C 0.2694(6) 0.87958(16) 0.26644(14) 0.0322(6) Uani 1 1 d
H7A H 0.414(5) 0.8917(17) 0.2900(13) 0.027(7) Uiso 1 1 d
H7B H 0.287(5) 0.9060(18) 0.2258(14) 0.036(8) Uiso 1 1 d
C8 C 0.2640(5) 0.78410(15) 0.25737(12) 0.0257(6) Uani 1 1 d
H8 H 0.101(5) 0.7684(15) 0.2469(12) 0.025(7) Uiso 1 1 d
C9 C 0.3415(5) 0.73373(15) 0.31709(12) 0.0246(6) Uani 1 1 d
H9 H 0.515(5) 0.7504(13) 0.3277(11) 0.011(5) Uiso 1 1 d
C10 C 0.3545(6) 0.64056(16) 0.30084(13) 0.0294(6) Uani 1 1 d
H10A H 0.176(6) 0.6214(17) 0.2873(14) 0.037(8) Uiso 1 1 d
H10B H 0.403(5) 0.6102(16) 0.3345(13) 0.026(7) Uiso 1 1 d
C11 C 0.5312(6) 0.62184(17) 0.24668(13) 0.0305(6) Uani 1 1 d
H11A H 0.693(6) 0.6380(16) 0.2576(12) 0.029(7) Uiso 1 1 d
H11B H 0.552(5) 0.5634(18) 0.2405(13) 0.032(7) Uiso 1 1 d
C12 C 0.4518(5) 0.66982(16) 0.18755(12) 0.0290(6) Uani 1 1 d
H12 H 0.294(5) 0.6479(15) 0.1741(11) 0.021(6) Uiso 1 1 d
C13 C 0.4361(6) 0.76265(16) 0.20153(13) 0.0290(6) Uani 1 1 d
H13A H 0.606(6) 0.7804(16) 0.2119(13) 0.031(7) Uiso 1 1 d
H13B H 0.373(5) 0.7918(17) 0.1665(14) 0.032(7) Uiso 1 1 d
C14 C 0.6246(5) 0.59164(16) 0.10000(12) 0.0291(6) Uani 1 1 d
C15 C 0.8176(5) 0.59354(15) 0.04907(12) 0.0282(6) Uani 1 1 d
C16 C 0.8135(6) 0.53239(18) 0.00184(14) 0.0392(7) Uani 1 1 d
H16 H 0.678(6) 0.492(2) 0.0046(14) 0.044(8) Uiso 1 1 d
C17 C 0.9842(6) 0.53279(18) -0.04745(14) 0.0407(8) Uani 1 1 d
H17 H 0.984(6) 0.489(2) -0.0849(14) 0.048(9) Uiso 1 1 d
C18 C 1.1565(5) 0.59522(16) -0.04832(13) 0.0320(6) Uani 1 1 d
C19 C 1.1680(5) 0.65603(17) -0.00148(13) 0.0339(6) Uani 1 1 d
H19 H 1.296(5) 0.6998(15) -0.0053(12) 0.022(6) Uiso 1 1 d
C20 C 0.9963(5) 0.65475(17) 0.04735(13) 0.0305(6) Uani 1 1 d
H20 H 0.997(6) 0.6981(19) 0.0833(15) 0.044(8) Uiso 1 1 d

loop_
_atom_site_aniso_label
_atom_site_aniso_U_11
_atom_site_aniso_U_22
_atom_site_aniso_U_33
_atom_site_aniso_U_23
_atom_site_aniso_U_13
_atom_site_aniso_U_12
O1 0.0281(9) 0.0409(10) 0.0191(8) 0.0060(8) -0.0002(8) 0.0023(8)
O2 0.0229(9) 0.0370(9) 0.0284(9) 0.0054(8) -0.0025(8) -0.0019(8)
O3 0.0388(11) 0.0349(10) 0.0227(9) -0.0060(8) 0.0074(8) -0.0026(9)
O4 0.0469(12) 0.0394(11) 0.0380(11) -0.0071(9) 0.0109(10) -0.0121(11)
O5 0.103(2) 0.0499(14) 0.0493(14) -0.0171(12) 0.0416(15) -0.0165(14)
O6 0.0621(15) 0.0449(13) 0.0697(15) -0.0093(11) 0.0397(13) -0.0100(13)
N1 0.0543(17) 0.0295(12) 0.0407(14) 0.0015(12) 0.0203(13) 0.0045(12)
C1 0.0309(16) 0.0365(15) 0.0276(15) 0.0047(14) 0.0100(12) 0.0042(13)
C2 0.0298(16) 0.0382(16) 0.0328(15) 0.0049(13) 0.0076(13) -0.0025(13)
C3 0.0213(13) 0.0347(13) 0.0205(13) 0.0018(11) -0.0016(11) 0.0011(11)
C4 0.0350(17) 0.0342(15) 0.0215(14) -0.0019(12) 0.0027(13) 0.0008(14)
C5 0.0343(17) 0.0351(15) 0.0406(17) -0.0015(14) 0.0060(15) 0.0060(14)
C6 0.0463(19) 0.051(2) 0.0320(17) 0.0043(15) 0.0014(16) 0.0173(16)
C7 0.0374(17) 0.0311(14) 0.0281(15) 0.0050(13) 0.0026(14) 0.0013(12)
C8 0.0248(15) 0.0313(13) 0.0209(13) 0.0021(11) -0.0015(11) -0.0019(11)
C9 0.0226(15) 0.0285(13) 0.0227(13) 0.0004(10) -0.0006(11) -0.0002(11)
C10 0.0384(16) 0.0276(13) 0.0222(13) 0.0044(12) -0.0005(13) 0.0022(12)
C11 0.0364(18) 0.0284(15) 0.0269(14) -0.0003(12) 0.0009(13) 0.0055(12)
C12 0.0298(15) 0.0340(14) 0.0232(14) -0.0013(12) 0.0030(12) -0.0031(12)
C13 0.0334(17) 0.0309(13) 0.0228(14) 0.0047(12) 0.0016(13) 0.0009(12)
C14 0.0339(16) 0.0295(14) 0.0240(14) -0.0001(11) -0.0029(12) 0.0011(13)
C15 0.0344(15) 0.0278(13) 0.0224(13) 0.0012(11) -0.0032(12) 0.0020(12)
C16 0.0496(18) 0.0346(15) 0.0333(16) -0.0071(13) 0.0073(15) -0.0095(15)
C17 0.056(2) 0.0345(15) 0.0316(16) -0.0061(13) 0.0102(16) -0.0039(15)
C18 0.0413(16) 0.0278(13) 0.0269(14) 0.0032(11) 0.0070(13) 0.0030(12)
C19 0.0381(16) 0.0282(14) 0.0352(15) 0.0013(12) 0.0048(14) -0.0010(14)
C20 0.0341(15) 0.0296(14) 0.0279(14) -0.0031(12) 0.0010(13) 0.0019(12)

loop_
_atom_type_symbol
_atom_type_description
_atom_type_scat_dispersion_real
_atom_type_scat_dispersion_imag
_atom_type_scat_source
C C 0.0033 0.0016 'International Tables Vol C Tables 4.2.6.8 and 6.1.1.4'
H H 0.0000 0.0000 'International Tables Vol C Tables 4.2.6.8 and 6.1.1.4'
N N 0.0061 0.0033 'International Tables Vol C Tables 4.2.6.8 and 6.1.1.4'
O O 0.0106 0.0060 'International Tables Vol C Tables 4.2.6.8 and 6.1.1.4'

loop_
_geom_angle_atom_site_label_1
_geom_angle_atom_site_label_2
_geom_angle_atom_site_label_3
_geom_angle
C1 O1 C3 106.58(19)
C2 O2 C3 109.43(19)
C14 O3 C12 117.9(2)
O6 N1 O5 123.2(2)
O6 N1 C18 118.6(2)
O5 N1 C18 118.2(3)
O1 C1 C2 102.4(2)
O1 C1 H1A 104.7(16)
C2 C1 H1A 116.1(15)
O1 C1 H1B 112(2)
C2 C1 H1B 111(2)
H1A C1 H1B 111(2)
O2 C2 C1 103.7(2)
O2 C2 H2A 105.5(18)
C1 C2 H2A 118.5(18)
O2 C2 H2B 103.6(17)
C1 C2 H2B 113.5(18)
H2A C2 H2B 110(3)
O2 C3 O1 105.60(19)
O2 C3 C4 108.6(2)
O1 C3 C4 108.61(19)
O2 C3 C9 110.98(19)
O1 C3 C9 106.40(19)
C4 C3 C9 116.1(2)
C5 C4 C3 115.5(2)
C5 C4 H4A 108.0(15)
C3 C4 H4A 108.5(15)
C5 C4 H4B 106.2(17)
C3 C4 H4B 102.5(17)
H4A C4 H4B 116(2)
C6 C5 C4 115.8(3)
C6 C5 H5A 107.6(19)
C4 C5 H5A 116(2)
C6 C5 H5B 103.8(18)
C4 C5 H5B 109.3(18)
H5A C5 H5B 103(3)
C5 C6 C7 117.7(3)
C5 C6 H6A 110(2)
C7 C6 H6A 108(2)
C5 C6 H6B 111(3)
C7 C6 H6B 105(3)
H6A C6 H6B 104(3)
C6 C7 C8 116.5(3)
C6 C7 H7A 112.3(16)
C8 C7 H7A 106.4(16)
C6 C7 H7B 105.2(18)
C8 C7 H7B 109.6(17)
H7A C7 H7B 106(3)
C13 C8 C9 108.9(2)
C13 C8 C7 107.7(2)
C9 C8 C7 114.6(2)
C13 C8 H8 110.0(16)
C9 C8 H8 107.6(16)
C7 C8 H8 108.0(15)
C3 C9 C10 110.0(2)
C3 C9 C8 115.4(2)
C10 C9 C8 110.3(2)
C3 C9 H9 108.2(13)
C10 C9 H9 105.3(12)
C8 C9 H9 107.1(13)
C11 C10 C9 112.8(2)
C11 C10 H10A 109.3(15)
C9 C10 H10A 107.4(15)
C11 C10 H10B 106.7(17)
C9 C10 H10B 111.9(17)
H10A C10 H10B 109(2)
C10 C11 C12 108.7(2)
C10 C11 H11A 111.3(16)
C12 C11 H11A 108.8(16)
C10 C11 H11B 111.7(17)
C12 C11 H11B 115.1(16)
H11A C11 H11B 101(2)
O3 C12 C11 111.0(2)
O3 C12 C13 105.7(2)
C11 C12 C13 111.0(2)
O3 C12 H12 110.3(14)
C11 C12 H12 107.7(15)
C13 C12 H12 111.1(15)
C12 C13 C8 113.5(2)
C12 C13 H13A 105.7(15)
C8 C13 H13A 110.2(16)
C12 C13 H13B 111.3(17)
C8 C13 H13B 104.7(17)
H13A C13 H13B 112(2)
O4 C14 O3 125.1(2)
O4 C14 C15 124.0(2)
O3 C14 C15 110.9(2)
C20 C15 C16 119.6(3)
C20 C15 C14 122.0(2)
C16 C15 C14 118.4(2)
C17 C16 C15 120.6(3)
C17 C16 H16 123.6(18)
C15 C16 H16 115.7(18)
C18 C17 C16 118.3(3)
C18 C17 H17 118.7(18)
C16 C17 H17 123.0(18)
C17 C18 C19 122.5(3)
C17 C18 N1 118.9(2)
C19 C18 N1 118.7(2)
C18 C19 C20 118.5(3)
C18 C19 H19 118.4(14)
C20 C19 H19 123.1(14)
C19 C20 C15 120.5(3)
C19 C20 H20 121.7(17)
C15 C20 H20 117.8(17)

loop_
_geom_bond_atom_site_label_1
_geom_bond_atom_site_label_2
_geom_bond_distance
O1 C1 1.429(3)
O1 C3 1.440(3)
O2 C2 1.423(3)
O2 C3 1.428(3)
O3 C14 1.339(3)
O3 C12 1.463(3)
O4 C14 1.204(3)
O5 N1 1.217(3)
O6 N1 1.215(3)
N1 C18 1.470(3)
C1 C2 1.510(4)
C1 H1A 1.00(3)
C1 H1B 0.88(3)
C2 H2A 0.94(3)
C2 H2B 0.99(3)
C3 C4 1.527(4)
C3 C9 1.528(4)
C4 C5 1.523(4)
C4 H4A 0.97(3)
C4 H4B 0.94(3)
C5 C6 1.518(4)
C5 H5A 0.95(3)
C5 H5B 0.98(4)
C6 C7 1.520(4)
C6 H6A 0.94(4)
C6 H6B 1.00(5)
C7 C8 1.543(4)
C7 H7A 0.95(3)
C7 H7B 0.95(3)
C8 C13 1.532(4)
C8 C9 1.540(3)
C8 H8 0.95(3)
C9 C10 1.533(4)
C9 H9 1.01(3)
C10 C11 1.512(4)
C10 H10A 1.06(3)
C10 H10B 0.89(3)
C11 C12 1.513(4)
C11 H11A 0.95(3)
C11 H11B 0.95(3)
C12 C13 1.519(4)
C12 H12 0.97(3)
C13 H13A 0.99(3)
C13 H13B 0.93(3)
C14 C15 1.494(4)
C15 C20 1.385(4)
C15 C16 1.387(4)
C16 C17 1.385(4)
C16 H16 0.98(4)
C17 C18 1.374(4)
C17 H17 1.05(3)
C18 C19 1.379(4)
C19 C20 1.381(4)
C19 H19 0.99(3)
C20 H20 1.02(3)
